data_7106769
loop_
_publ_author_name
'Sung Min Shin'
'Kyung Seok Jeong'
'Jaheon Kim'
'Praveen K. Thallapally'
'Nakcheol Jeong'

_publ_section_title
;
 Homochiral 3D Metal-Organic Frameworks from Chiral 1D Rods: 6-Way Helical
 Packing
;
_journal_name_full Chem.Commun.
_journal_page_first 9402
_journal_paper_doi 10.1039/c1cc12908b
_journal_volume 47
_journal_year 2011
_chemical_formula_sum 'C21 H18 Cu N0 O7'
_chemical_formula_weight 445.89
_chemical_name_systematic
;
?
;
_space_group_IT_number 5
_symmetry_cell_setting monoclinic
_symmetry_space_group_name_Hall 'C 2y'
_symmetry_space_group_name_H-M 'C 1 2 1'
_atom_sites_solution_hydrogens geom
_atom_sites_solution_primary direct
_atom_sites_solution_secondary difmap
_audit_creation_method SHELXL-97
_cell_angle_alpha 90.00
_cell_angle_beta 112.534(2)
_cell_angle_gamma 90.00
_cell_formula_units_Z 4
_cell_length_a 16.7458(7)
_cell_length_b 10.5063(5)
_cell_length_c 12.7529(6)
_cell_measurement_reflns_used 3442
_cell_measurement_temperature 100(2)
_cell_measurement_theta_max 28.345
_cell_measurement_theta_min 1.73
_cell_volume 2072.40(17)
_computing_cell_refinement 'bruker smart apexii'
_computing_data_collection 'bruker smart apexii'
_computing_data_reduction 'bruker saint'
_computing_molecular_graphics wingx
_computing_publication_material wingx
_computing_structure_refinement 'shelxl-97 (sheldrick, 1997)'
_computing_structure_solution shelxtl
_diffrn_ambient_temperature 100(2)
_diffrn_measured_fraction_theta_full 0.992
_diffrn_measured_fraction_theta_max 0.992
_diffrn_measurement_device_type 'ccd area detector'
_diffrn_measurement_method 'omega scans'
_diffrn_radiation_monochromator graphite
_diffrn_radiation_source 'fine-focus sealed tube'
_diffrn_radiation_type mok\a
_diffrn_radiation_wavelength 0.71073
_diffrn_reflns_av_R_equivalents 0.1537
_diffrn_reflns_av_sigmaI/netI 0.1022
_diffrn_reflns_limit_h_max 22
_diffrn_reflns_limit_h_min -21
_diffrn_reflns_limit_k_max 14
_diffrn_reflns_limit_k_min -14
_diffrn_reflns_limit_l_max 16
_diffrn_reflns_limit_l_min -17
_diffrn_reflns_number 12608
_diffrn_reflns_theta_full 28.34
_diffrn_reflns_theta_max 28.34
_diffrn_reflns_theta_min 1.73
_exptl_absorpt_coefficient_mu 1.092
_exptl_absorpt_correction_T_max 0.8111
_exptl_absorpt_correction_T_min 0.7352
_exptl_absorpt_correction_type multi-scan
_exptl_absorpt_process_details sadabs
_exptl_crystal_colour blue
_exptl_crystal_density_diffrn 1.429
_exptl_crystal_density_method 'not measured'
_exptl_crystal_description cubic
_exptl_crystal_F_000 916
_exptl_crystal_size_max 0.30
_exptl_crystal_size_mid 0.30
_exptl_crystal_size_min 0.20
_refine_diff_density_max 1.193
_refine_diff_density_min -1.180
_refine_diff_density_rms 0.162
_refine_ls_abs_structure_details 'Flack H D (1983), Acta Cryst. A39, 876-881'
_refine_ls_abs_structure_Flack 0.02(2)
_refine_ls_extinction_method none
_refine_ls_goodness_of_fit_ref 1.014
_refine_ls_hydrogen_treatment mixed
_refine_ls_matrix_type full
_refine_ls_number_parameters 260
_refine_ls_number_reflns 4929
_refine_ls_number_restraints 1
_refine_ls_restrained_S_all 1.014
_refine_ls_R_factor_all 0.0917
_refine_ls_R_factor_gt 0.0758
_refine_ls_shift/su_max 0.035
_refine_ls_shift/su_mean 0.001
_refine_ls_structure_factor_coef Fsqd
_refine_ls_weighting_details 'calc w=1/[\s^2^(Fo^2^)+(0.1472P)^2^+0.0000P] where P=(Fo^2^+2Fc^2^)/3'
_refine_ls_weighting_scheme calc
_refine_ls_wR_factor_gt 0.1981
_refine_ls_wR_factor_ref 0.2128
_reflns_number_gt 4028
_reflns_number_total 4929
_reflns_threshold_expression >2sigma(I)
_cod_data_source_file c1cc12908b.txt
_cod_data_source_block cuacg
_cod_original_cell_volume 2072.40(16)
_cod_original_sg_symbol_H-M C2
_cod_database_code 7106769

loop_
_symmetry_equiv_pos_as_xyz
'x, y, z'
'-x, y, -z+5'
'x+1/2, y+1/2, z'
'-x+1/2, y+1/2, -z+5'

loop_
_atom_site_label
_atom_site_type_symbol
_atom_site_fract_x
_atom_site_fract_y
_atom_site_fract_z
_atom_site_U_iso_or_equiv
_atom_site_adp_type
_atom_site_occupancy
_atom_site_symmetry_multiplicity
_atom_site_calc_flag
_atom_site_refinement_flags
_atom_site_disorder_assembly
_atom_site_disorder_group
Cu1 Cu 0.5000 -0.12138(7) 1.0000 0.0259(3) Uani 1 2 d S . .
Cu2 Cu 0.5000 0.12572(7) 1.0000 0.0246(3) Uani 1 2 d S . .
O1 O 0.0354(3) 0.0446(5) 0.3568(4) 0.0455(13) Uani 1 1 d . . .
O2 O 0.0299(2) -0.0091(6) 0.1818(3) 0.0319(9) Uani 1 1 d . . .
O3 O 0.4061(3) -0.1016(5) 0.8449(4) 0.0358(11) Uani 1 1 d . . .
O4 O 0.4312(3) 0.1076(5) 0.8378(3) 0.0353(11) Uani 1 1 d . . .
O5 O 0.4123(3) -0.1035(5) 0.0644(4) 0.0389(12) Uani 1 1 d . . .
O6 O 0.3937(3) 0.1056(5) 0.0328(4) 0.0348(11) Uani 1 1 d . . .
O7 O 0.5000 -0.3249(8) 1.0000 0.042(2) Uani 1 2 d S . .
H1O H 0.497(6) -0.384(10) 1.050(7) 0.051 Uiso 1 1 d . . .
O8 O 0.5000 0.3253(8) 1.0000 0.044(2) Uani 1 2 d S . .
H2O H 0.492(7) 0.362(10) 1.038(7) 0.053 Uiso 1 1 d . . .
C1 C 0.1187(4) 0.0665(6) 0.3533(5) 0.0332(12) Uani 1 1 d . . .
H1 H 0.1222 0.1552 0.3269 0.040 Uiso 1 1 calc R . .
C2 C 0.1184(3) -0.0282(5) 0.2640(5) 0.0292(14) Uani 1 1 d . . .
H2 H 0.1237 -0.1161 0.2961 0.035 Uiso 1 1 calc R . .
C3 C -0.0221(3) -0.0004(10) 0.2503(4) 0.0369(11) Uani 1 1 d . . .
C4 C -0.0544(6) -0.1340(10) 0.2653(9) 0.065(2) Uani 1 1 d . . .
H4A H -0.0052 -0.1927 0.2935 0.097 Uiso 1 1 calc R . .
H4B H -0.0959 -0.1645 0.1920 0.097 Uiso 1 1 calc R . .
H4C H -0.0826 -0.1297 0.3198 0.097 Uiso 1 1 calc R . .
C5 C -0.0932(5) 0.0967(10) 0.1948(7) 0.060(2) Uani 1 1 d . . .
H5A H -0.0677 0.1756 0.1807 0.091 Uiso 1 1 calc R . .
H5B H -0.1237 0.1144 0.2452 0.091 Uiso 1 1 calc R . .
H5C H -0.1341 0.0627 0.1226 0.091 Uiso 1 1 calc R . .
C6 C 0.1888(4) 0.0449(6) 0.4684(5) 0.0361(13) Uani 1 1 d . . .
C7 C 0.1821(4) -0.0447(7) 0.5419(6) 0.0432(15) Uani 1 1 d . . .
H7 H 0.1317 -0.0960 0.5208 0.052 Uiso 1 1 calc R . .
C8 C 0.2493(5) -0.0617(8) 0.6491(5) 0.0433(15) Uani 1 1 d . . .
H8 H 0.2446 -0.1245 0.7000 0.052 Uiso 1 1 calc R . .
C9 C 0.3226(4) 0.0147(8) 0.6793(4) 0.0319(12) Uani 1 1 d . . .
C10 C 0.3291(5) 0.1058(7) 0.6057(6) 0.0508(19) Uani 1 1 d . . .
H10 H 0.3791 0.1581 0.6273 0.061 Uiso 1 1 calc R . .
C11 C 0.2628(5) 0.1218(9) 0.4997(6) 0.0510(18) Uani 1 1 d . . .
H11 H 0.2676 0.1846 0.4489 0.061 Uiso 1 1 calc R . .
C12 C 0.3931(3) 0.0040(9) 0.7971(4) 0.0321(10) Uani 1 1 d . . .
C13 C 0.1812(3) -0.0136(7) 0.2064(4) 0.0303(13) Uani 1 1 d . . .
C14 C 0.2147(4) -0.1251(9) 0.1810(7) 0.0426(16) Uani 1 1 d . . .
H14 H 0.1956 -0.2052 0.1972 0.051 Uiso 1 1 calc R . .
C15 C 0.2762(4) -0.1203(9) 0.1320(6) 0.0397(15) Uani 1 1 d . . .
H15 H 0.2996 -0.1966 0.1156 0.048 Uiso 1 1 calc R . .
C16 C 0.3031(3) -0.0020(9) 0.1072(4) 0.0317(10) Uani 1 1 d . . .
C17 C 0.2660(4) 0.1069(8) 0.1268(5) 0.0316(14) Uani 1 1 d . . .
H17 H 0.2822 0.1871 0.1066 0.038 Uiso 1 1 calc R . .
C18 C 0.2052(4) 0.1014(7) 0.1759(5) 0.0340(17) Uani 1 1 d . . .
H18 H 0.1799 0.1777 0.1885 0.041 Uiso 1 1 calc R . .
C19 C 0.3744(3) 0.0010(10) 0.0636(4) 0.0325(9) Uani 1 1 d . . .
C1G C 0.5000 -0.0404(19) 0.5000 0.095(5) Uiso 1 2 d S . .
C2G C 0.0000 -0.322(3) 0.5000 0.120(8) Uiso 1 2 d S . .
C3G C 0.454(3) 0.112(4) 0.440(3) 0.271(18) Uiso 1 1 d . . .

loop_
_atom_site_aniso_label
_atom_site_aniso_U_11
_atom_site_aniso_U_22
_atom_site_aniso_U_33
_atom_site_aniso_U_23
_atom_site_aniso_U_13
_atom_site_aniso_U_12
Cu1 0.0228(5) 0.0312(6) 0.0270(6) 0.000 0.0133(4) 0.000
Cu2 0.0226(5) 0.0303(6) 0.0222(5) 0.000 0.0100(4) 0.000
O1 0.030(2) 0.081(4) 0.032(2) -0.009(2) 0.0186(17) 0.003(2)
O2 0.0209(15) 0.053(3) 0.0246(15) -0.005(2) 0.0116(13) -0.002(2)
O3 0.034(2) 0.037(3) 0.034(2) 0.0018(19) 0.0095(18) -0.0027(19)
O4 0.033(2) 0.043(3) 0.0254(19) -0.0044(18) 0.0061(16) -0.010(2)
O5 0.038(2) 0.042(3) 0.048(3) 0.007(2) 0.029(2) 0.006(2)
O6 0.027(2) 0.042(3) 0.041(2) 0.006(2) 0.0197(18) 0.0024(19)
O7 0.065(6) 0.031(4) 0.030(4) 0.000 0.017(4) 0.000
O8 0.077(6) 0.028(4) 0.030(5) 0.000 0.024(4) 0.000
C1 0.031(3) 0.046(3) 0.024(3) 0.000(2) 0.012(2) -0.003(3)
C2 0.019(2) 0.041(4) 0.030(2) -0.002(2) 0.012(2) 0.0018(19)
C3 0.024(2) 0.059(3) 0.031(2) 0.006(4) 0.0156(19) 0.007(4)
C4 0.057(5) 0.079(6) 0.080(6) -0.002(5) 0.050(5) -0.014(5)
C5 0.045(4) 0.085(6) 0.058(5) 0.018(4) 0.027(4) 0.025(4)
C6 0.040(3) 0.043(3) 0.025(3) -0.003(2) 0.011(2) 0.001(2)
C7 0.030(3) 0.060(4) 0.036(3) 0.011(3) 0.009(3) -0.010(3)
C8 0.042(4) 0.057(4) 0.030(3) 0.003(3) 0.014(3) -0.011(3)
C9 0.034(2) 0.040(3) 0.019(2) -0.006(3) 0.0081(18) -0.005(3)
C10 0.056(4) 0.055(4) 0.032(3) 0.002(3) 0.007(3) -0.022(4)
C11 0.045(4) 0.071(5) 0.030(3) 0.013(3) 0.007(3) -0.016(4)
C12 0.027(2) 0.044(3) 0.025(2) 0.000(4) 0.0098(18) 0.006(4)
C13 0.020(2) 0.044(4) 0.030(2) -0.006(3) 0.0131(18) -0.003(3)
C14 0.041(3) 0.029(3) 0.071(5) 0.002(3) 0.036(3) -0.001(3)
C15 0.037(3) 0.032(3) 0.063(4) 0.001(4) 0.033(3) 0.005(3)
C16 0.024(2) 0.043(3) 0.033(2) 0.003(4) 0.0155(18) 0.003(4)
C17 0.025(3) 0.036(4) 0.036(3) 0.001(3) 0.013(2) -0.004(3)
C18 0.028(3) 0.043(5) 0.037(3) -0.003(3) 0.019(2) 0.000(3)
C19 0.025(2) 0.044(2) 0.031(2) -0.002(4) 0.0140(18) -0.003(4)

loop_
_atom_type_symbol
_atom_type_description
_atom_type_scat_dispersion_real
_atom_type_scat_dispersion_imag
_atom_type_scat_source
C C 0.0033 0.0016 'International Tables Vol C Tables 4.2.6.8 and 6.1.1.4'
H H 0.0000 0.0000 'International Tables Vol C Tables 4.2.6.8 and 6.1.1.4'
N N 0.0061 0.0033 'International Tables Vol C Tables 4.2.6.8 and 6.1.1.4'
O O 0.0106 0.0060 'International Tables Vol C Tables 4.2.6.8 and 6.1.1.4'
Cu Cu 0.3201 1.2651 'International Tables Vol C Tables 4.2.6.8 and 6.1.1.4'

loop_
_geom_angle_atom_site_label_1
_geom_angle_atom_site_label_2
_geom_angle_atom_site_label_3
_geom_angle
_geom_angle_site_symmetry_1
_geom_angle_site_symmetry_3
_geom_angle_publ_flag
O5 Cu1 O5 168.9(3) 2_651 1_556 ?
O5 Cu1 O3 88.5(2) 2_651 2_652 ?
O5 Cu1 O3 90.4(2) 1_556 2_652 ?
O5 Cu1 O3 90.4(2) 2_651 . ?
O5 Cu1 O3 88.5(2) 1_556 . ?
O3 Cu1 O3 168.1(3) 2_652 . ?
O5 Cu1 O7 95.53(17) 2_651 . ?
O5 Cu1 O7 95.53(17) 1_556 . ?
O3 Cu1 O7 95.94(15) 2_652 . ?
O3 Cu1 O7 95.94(15) . . ?
O5 Cu1 Cu2 84.47(17) 2_651 . ?
O5 Cu1 Cu2 84.47(17) 1_556 . ?
O3 Cu1 Cu2 84.06(15) 2_652 . ?
O3 Cu1 Cu2 84.06(15) . . ?
O7 Cu1 Cu2 180.000(1) . . ?
O4 Cu2 O4 168.8(3) . 2_652 ?
O4 Cu2 O6 90.00(19) . 1_556 ?
O4 Cu2 O6 88.82(19) 2_652 1_556 ?
O4 Cu2 O6 88.82(19) . 2_651 ?
O4 Cu2 O6 90.00(19) 2_652 2_651 ?
O6 Cu2 O6 167.8(3) 1_556 2_651 ?
O4 Cu2 O8 95.59(16) . . ?
O4 Cu2 O8 95.59(16) 2_652 . ?
O6 Cu2 O8 96.09(17) 1_556 . ?
O6 Cu2 O8 96.09(17) 2_651 . ?
O4 Cu2 Cu1 84.41(16) . . ?
O4 Cu2 Cu1 84.41(16) 2_652 . ?
O6 Cu2 Cu1 83.91(17) 1_556 . ?
O6 Cu2 Cu1 83.91(17) 2_651 . ?
O8 Cu2 Cu1 180.000(1) . . ?
C3 O1 C1 109.7(4) . . ?
C3 O2 C2 104.6(4) . . ?
C12 O3 Cu1 119.9(4) . . ?
C12 O4 Cu2 121.1(4) . . ?
C19 O5 Cu1 122.5(4) . 1_554 ?
C19 O6 Cu2 121.3(4) . 1_554 ?
O1 C1 C6 110.5(5) . . ?
O1 C1 C2 101.3(5) . . ?
C6 C1 C2 114.3(5) . . ?
O2 C2 C13 109.9(4) . . ?
O2 C2 C1 99.2(4) . . ?
C13 C2 C1 120.0(5) . . ?
O1 C3 O2 104.8(4) . . ?
O1 C3 C5 110.3(8) . . ?
O2 C3 C5 107.8(6) . . ?
O1 C3 C4 109.1(6) . . ?
O2 C3 C4 109.6(7) . . ?
C5 C3 C4 114.7(6) . . ?
C7 C6 C11 119.9(6) . . ?
C7 C6 C1 122.4(6) . . ?
C11 C6 C1 117.7(6) . . ?
C6 C7 C8 120.6(6) . . ?
C9 C8 C7 119.1(6) . . ?
C10 C9 C8 120.4(6) . . ?
C10 C9 C12 119.5(6) . . ?
C8 C9 C12 120.0(6) . . ?
C9 C10 C11 120.3(6) . . ?
C10 C11 C6 119.7(6) . . ?
O3 C12 O4 126.8(5) . . ?
O3 C12 C9 118.4(7) . . ?
O4 C12 C9 114.8(7) . . ?
C14 C13 C18 119.0(5) . . ?
C14 C13 C2 116.7(6) . . ?
C18 C13 C2 124.3(6) . . ?
C13 C14 C15 120.5(8) . . ?
C14 C15 C16 119.4(8) . . ?
C17 C16 C15 119.5(5) . . ?
C17 C16 C19 122.2(8) . . ?
C15 C16 C19 118.3(7) . . ?
C16 C17 C18 120.7(7) . . ?
C17 C18 C13 120.7(7) . . ?
O6 C19 O5 125.2(4) . . ?
O6 C19 C16 118.2(8) . . ?
O5 C19 C16 116.6(8) . . ?
C3G C1G C3G 56(2) 2_651 . ?
C3G C2G C3G 102(5) 3_445 4_541 ?
C1G C3G C2G 101(3) . 3 ?

loop_
_geom_bond_atom_site_label_1
_geom_bond_atom_site_label_2
_geom_bond_distance
_geom_bond_site_symmetry_2
_geom_bond_publ_flag
Cu1 O5 1.947(4) 2_651 ?
Cu1 O5 1.947(4) 1_556 ?
Cu1 O3 2.011(4) 2_652 ?
Cu1 O3 2.011(4) . ?
Cu1 O7 2.138(8) . ?
Cu1 Cu2 2.5961(11) . ?
Cu2 O4 1.953(4) . ?
Cu2 O4 1.953(4) 2_652 ?
Cu2 O6 1.989(4) 1_556 ?
Cu2 O6 1.989(4) 2_651 ?
Cu2 O8 2.097(8) . ?
O1 C3 1.412(8) . ?
O1 C1 1.431(7) . ?
O2 C3 1.454(6) . ?
O2 C2 1.464(6) . ?
O3 C12 1.244(9) . ?
O4 C12 1.268(10) . ?
O5 C19 1.266(10) . ?
O5 Cu1 1.947(4) 1_554 ?
O6 C19 1.251(10) . ?
O6 Cu2 1.989(4) 1_554 ?
C1 C6 1.505(8) . ?
C1 C2 1.511(8) . ?
C2 C13 1.503(7) . ?
C3 C5 1.522(11) . ?
C3 C4 1.543(14) . ?
C6 C7 1.363(9) . ?
C6 C11 1.402(10) . ?
C7 C8 1.410(9) . ?
C8 C9 1.392(9) . ?
C9 C10 1.373(10) . ?
C9 C12 1.518(7) . ?
C10 C11 1.392(9) . ?
C13 C14 1.390(11) . ?
C13 C18 1.376(10) . ?
C14 C15 1.396(9) . ?
C15 C16 1.399(12) . ?
C16 C17 1.369(11) . ?
C16 C19 1.498(6) . ?
C17 C18 1.385(9) . ?
C1G C3G 1.81(4) 2_651 ?
C1G C3G 1.81(4) . ?
C2G C3G 1.10(4) 3_445 ?
C2G C3G 1.10(4) 4_541 ?
C3G C2G 1.10(4) 3 ?
